data_7060017
loop_
_publ_author_name
'Huang, Yen-Chung'
'Lan, Wan-Yu'
'Ching, Wei-Min'
'Hsu, Sodio C. N.'

_publ_section_title
;
 Formation of iron(iii)--thiolate metallocyclophane using a
 ferrocene-based bis-isocyanide
;
_journal_issue 42
_journal_name_full 'New Journal of Chemistry'
_journal_page_first 18242
_journal_page_last 18249
_journal_paper_doi 10.1039/D0NJ03967E
_journal_volume 44
_journal_year 2020
_chemical_formula_moiety 'C38 H41 B2 F8 Fe4 N3 S2'
_chemical_formula_sum 'C38 H41 B2 F8 Fe4 N3 S2'
_chemical_formula_weight 1000.88
_space_group_crystal_system monoclinic
_space_group_IT_number 14
_space_group_name_Hall '-P 2ybc'
_space_group_name_H-M_alt 'P 1 21/c 1'
_atom_sites_solution_hydrogens geom
_atom_sites_solution_primary direct
_atom_sites_solution_secondary difmap
_audit_creation_method SHELXL-2014/7
_audit_update_record
;
2020-09-06 deposited with the CCDC.	2020-09-28 downloaded from the CCDC.
;
_cell_angle_alpha 90
_cell_angle_beta 116.551(2)
_cell_angle_gamma 90
_cell_formula_units_Z 4
_cell_length_a 22.5056(13)
_cell_length_b 9.8715(4)
_cell_length_c 20.6103(9)
_cell_measurement_reflns_used 4987
_cell_measurement_temperature 200(2)
_cell_measurement_theta_max 25.03
_cell_measurement_theta_min 2.75
_cell_volume 4096.0(3)
_computing_structure_refinement 'SHELXL-2014/7 (Sheldrick, 2014)'
_computing_structure_solution 'SHELXL-2014/7 (Sheldrick, 2014)'
_diffrn_ambient_temperature 200(2)
_diffrn_measured_fraction_theta_full 0.987
_diffrn_measured_fraction_theta_max 0.987
_diffrn_measurement_device_type 'D8 Venture'
_diffrn_measurement_method '\f and \w scans'
_diffrn_radiation_type MoK\a
_diffrn_radiation_wavelength 0.71073
_diffrn_reflns_av_R_equivalents 0.0728
_diffrn_reflns_av_unetI/netI 0.1029
_diffrn_reflns_Laue_measured_fraction_full 0.987
_diffrn_reflns_Laue_measured_fraction_max 0.987
_diffrn_reflns_limit_h_max 25
_diffrn_reflns_limit_h_min -26
_diffrn_reflns_limit_k_max 7
_diffrn_reflns_limit_k_min -11
_diffrn_reflns_limit_l_max 24
_diffrn_reflns_limit_l_min -21
_diffrn_reflns_number 27606
_diffrn_reflns_point_group_measured_fraction_full 0.987
_diffrn_reflns_point_group_measured_fraction_max 0.987
_diffrn_reflns_theta_full 25.187
_diffrn_reflns_theta_max 25.187
_diffrn_reflns_theta_min 1.976
_diffrn_source 'fine-focus sealed tube'
_exptl_absorpt_coefficient_mu 1.560
_exptl_absorpt_correction_T_max 0.9547
_exptl_absorpt_correction_T_min 0.5887
_exptl_absorpt_correction_type multi-scan
_exptl_crystal_colour brown
_exptl_crystal_density_diffrn 1.623
_exptl_crystal_density_method 'not measured'
_exptl_crystal_description prism
_exptl_crystal_F_000 2032
_exptl_crystal_size_max 0.380
_exptl_crystal_size_mid 0.260
_exptl_crystal_size_min 0.030
_refine_diff_density_max 1.096
_refine_diff_density_min -1.967
_refine_diff_density_rms 0.148
_refine_ls_extinction_method none
_refine_ls_goodness_of_fit_ref 1.028
_refine_ls_hydrogen_treatment constr
_refine_ls_matrix_type full
_refine_ls_number_parameters 518
_refine_ls_number_reflns 7280
_refine_ls_number_restraints 8
_refine_ls_restrained_S_all 1.028
_refine_ls_R_factor_all 0.1469
_refine_ls_R_factor_gt 0.0926
_refine_ls_shift/su_max 0.008
_refine_ls_shift/su_mean 0.000
_refine_ls_structure_factor_coef Fsqd
_refine_ls_weighting_details 'w=1/[\s^2^(Fo^2^)+(0.0972P)^2^+38.1149P] where P=(Fo^2^+2Fc^2^)/3'
_refine_ls_weighting_scheme calc
_refine_ls_wR_factor_gt 0.2032
_refine_ls_wR_factor_ref 0.2372
_reflns_Friedel_coverage 0.000
_reflns_number_gt 4757
_reflns_number_total 7280
_reflns_threshold_expression 'I > 2\s(I)'
_cod_data_source_file d0nj03967e2.cif
_cod_data_source_block 2[BF4]2
_cod_depositor_comments 'Adding full bibliography for 7060017--7060019.cif.'
_cod_original_sg_symbol_H-M 'P 21/c'
_cod_database_code 7060017
_shelx_shelxl_version_number 2014/7
_shelx_space_group_comment
;
The symmetry employed for this shelxl refinement is uniquely defined
by the following loop, which should always be used as a source of
symmetry information in preference to the above space-group names.
They are only intended as comments.
;
_shelx_estimated_absorpt_t_min 0.589
_shelx_estimated_absorpt_t_max 0.955

loop_
_space_group_symop_operation_xyz
'x, y, z'
'-x, y+1/2, -z+1/2'
'-x, -y, -z'
'x, -y-1/2, z-1/2'

loop_
_atom_site_label
_atom_site_type_symbol
_atom_site_fract_x
_atom_site_fract_y
_atom_site_fract_z
_atom_site_U_iso_or_equiv
_atom_site_adp_type
_atom_site_occupancy
_atom_site_site_symmetry_order
_atom_site_calc_flag
_atom_site_refinement_flags_posn
_atom_site_refinement_flags_adp
_atom_site_refinement_flags_occupancy
_atom_site_disorder_assembly
_atom_site_disorder_group
C1 C 0.3021(5) 0.0176(11) 0.5190(6) 0.048(3) Uani 1 1 d . . . . .
H1 H 0.2932 -0.0791 0.5262 0.057 Uiso 1 1 calc R U . . .
C2 C 0.3099(5) 0.0677(13) 0.4595(6) 0.057(3) Uani 1 1 d . . . . .
H2 H 0.3079 0.0136 0.4176 0.068 Uiso 1 1 calc R U . . .
C3 C 0.3212(5) 0.2090(13) 0.4699(6) 0.054(3) Uani 1 1 d . . . . .
H3 H 0.3290 0.2731 0.4368 0.064 Uiso 1 1 calc R U . . .
C4 C 0.3201(5) 0.2426(11) 0.5365(6) 0.045(3) Uani 1 1 d . . . . .
H4 H 0.3268 0.3351 0.5583 0.054 Uiso 1 1 calc R U . . .
C5 C 0.3084(4) 0.1243(11) 0.5663(5) 0.041(2) Uani 1 1 d . . . . .
H5 H 0.3054 0.1171 0.6132 0.049 Uiso 1 1 calc R U . . .
C6 C 0.1614(5) 0.2645(9) 0.3797(5) 0.036(2) Uani 1 1 d . . . . .
H6 H 0.1686 0.3205 0.3435 0.043 Uiso 1 1 calc R U . . .
C7 C 0.1619(4) 0.3084(9) 0.4455(5) 0.036(2) Uani 1 1 d . . . . .
H7 H 0.1717 0.4030 0.4648 0.043 Uiso 1 1 calc R U . . .
C8 C 0.1480(4) 0.1989(9) 0.4802(5) 0.031(2) Uani 1 1 d . . . . .
H8 H 0.1460 0.2030 0.5277 0.037 Uiso 1 1 calc R U . . .
C9 C 0.1385(4) 0.0828(9) 0.4377(4) 0.0254(19) Uani 1 1 d . . . . .
H9 H 0.1280 -0.0102 0.4488 0.030 Uiso 1 1 calc R U . . .
C10 C 0.1462(4) 0.1218(9) 0.3757(5) 0.028(2) Uani 1 1 d . . . . .
C11 C 0.1214(4) -0.0391(8) 0.2712(5) 0.0244(19) Uani 1 1 d . . . . .
C12 C 0.0010(4) -0.1012(12) 0.1016(6) 0.054(3) Uani 1 1 d . . . . .
H12 H -0.0028 -0.0303 0.0652 0.064 Uiso 1 1 calc R U . . .
C13 C -0.0044(5) -0.0779(13) 0.1643(6) 0.053(2) Uani 1 1 d . . . . .
H13 H -0.0145 0.0109 0.1805 0.064 Uiso 1 1 calc R U . . .
C14 C 0.0035(5) -0.2026(12) 0.1998(6) 0.053(2) Uani 1 1 d . . . . .
H14 H -0.0008 -0.2194 0.2454 0.064 Uiso 1 1 calc R U . . .
C15 C 0.0128(5) -0.3010(11) 0.1562(7) 0.051(3) Uani 1 1 d . . . . .
H15 H 0.0181 -0.4003 0.1668 0.061 Uiso 1 1 calc R U . . .
C16 C 0.0122(4) -0.2396(12) 0.0956(6) 0.048(3) Uani 1 1 d . . . . .
H16 H 0.0168 -0.2851 0.0547 0.057 Uiso 1 1 calc R U . . .
C17 C 0.2004(4) 0.0829(9) 0.1970(5) 0.034(2) Uani 1 1 d . . . . .
H17A H 0.1729 0.1615 0.1967 0.040 Uiso 1 1 calc R U . . .
H17B H 0.2266 0.0531 0.2479 0.040 Uiso 1 1 calc R U . . .
C18 C 0.2468(5) 0.1231(10) 0.1647(5) 0.045(3) Uani 1 1 d . . . . .
H18A H 0.2757 0.1971 0.1932 0.067 Uiso 1 1 calc R U . . .
H18B H 0.2740 0.0450 0.1656 0.067 Uiso 1 1 calc R U . . .
H18C H 0.2206 0.1530 0.1145 0.067 Uiso 1 1 calc R U . . .
C19 C 0.2133(5) -0.2750(10) 0.3503(5) 0.041(2) Uani 1 1 d . . . . .
H19A H 0.2546 -0.3294 0.3687 0.049 Uiso 1 1 calc R U . . .
H19B H 0.2254 -0.1781 0.3527 0.049 Uiso 1 1 calc R U . . .
C20 C 0.1773(7) -0.3006(12) 0.3961(6) 0.067(4) Uani 1 1 d . . . . .
H20A H 0.2061 -0.2755 0.4466 0.100 Uiso 1 1 calc R U . . .
H20B H 0.1366 -0.2460 0.3777 0.100 Uiso 1 1 calc R U . . .
H20C H 0.1657 -0.3968 0.3937 0.100 Uiso 1 1 calc R U . . .
C21 C 0.1538(5) -0.3061(10) 0.0644(5) 0.044(3) Uani 1 1 d . . . . .
H21 H 0.1197 -0.2543 0.0227 0.053 Uiso 1 1 calc R U . . .
C22 C 0.1423(5) -0.4172(11) 0.1014(6) 0.049(3) Uani 1 1 d . . . . .
H22 H 0.0979 -0.4558 0.0912 0.058 Uiso 1 1 calc R U . . .
C23 C 0.2039(5) -0.4633(11) 0.1544(6) 0.0450(19) Uani 1 1 d . . . . .
H23 H 0.2109 -0.5412 0.1881 0.054 Uiso 1 1 calc R U . . .
C24 C 0.2535(5) -0.3848(10) 0.1509(6) 0.0450(19) Uani 1 1 d . . . . .
H24 H 0.3023 -0.3976 0.1809 0.054 Uiso 1 1 calc R U . . .
C25 C 0.2235(5) -0.2875(10) 0.0964(6) 0.045(3) Uani 1 1 d . . . . .
H25 H 0.2474 -0.2197 0.0807 0.054 Uiso 1 1 calc R U . . .
C26 C 0.2720(5) -0.1917(9) 0.2478(5) 0.035(2) Uani 1 1 d . . . . .
C27 C 0.3907(13) -0.121(3) 0.3325(14) 0.082(3) Uani 0.6 1 d . . P A 1
C28 C 0.4429(15) -0.219(3) 0.3503(12) 0.082(3) Uani 0.6 1 d . . P A 1
H28 H 0.4405 -0.3139 0.3321 0.098 Uiso 0.6 1 calc R U P A 1
C29 C 0.5018(12) -0.143(3) 0.4065(12) 0.082(3) Uani 0.6 1 d . . P A 1
H29 H 0.5484 -0.1774 0.4318 0.098 Uiso 0.6 1 calc R U P A 1
C30 C 0.4825(11) -0.026(3) 0.4153(12) 0.082(3) Uani 0.6 1 d . . P A 1
H30 H 0.5142 0.0435 0.4479 0.098 Uiso 0.6 1 calc R U P A 1
C31 C 0.4145(11) 0.003(3) 0.3721(11) 0.082(3) Uani 0.6 1 d . . P A 1
H31 H 0.3890 0.0864 0.3716 0.098 Uiso 0.6 1 calc R U P A 1
C27' C 0.3921(16) -0.175(3) 0.349(2) 0.071(3) Uani 0.4 1 d . . P A 2
C28' C 0.4379(18) -0.261(3) 0.333(2) 0.071(3) Uani 0.4 1 d . . P A 2
H28' H 0.4278 -0.3147 0.2881 0.085 Uiso 0.4 1 calc R U P A 2
C29' C 0.4993(14) -0.252(3) 0.3974(17) 0.071(3) Uani 0.4 1 d . . P A 2
H29' H 0.5423 -0.2938 0.4046 0.085 Uiso 0.4 1 calc R U P A 2
C30' C 0.4903(14) -0.165(3) 0.4476(19) 0.071(3) Uani 0.4 1 d . . P A 2
H30' H 0.5260 -0.1345 0.4954 0.085 Uiso 0.4 1 calc R U P A 2
C31' C 0.4226(13) -0.123(3) 0.4159(18) 0.071(3) Uani 0.4 1 d . . P A 2
H31' H 0.4027 -0.0569 0.4376 0.085 Uiso 0.4 1 calc R U P A 2
C32 C 0.4446(11) 0.123(3) 0.2455(11) 0.082(3) Uani 0.6 1 d . . P A 1
H32 H 0.4178 0.2045 0.2443 0.098 Uiso 0.6 1 calc R U P A 1
C33 C 0.4240(11) 0.019(3) 0.2041(12) 0.082(3) Uani 0.6 1 d . . P A 1
H33 H 0.3776 0.0032 0.1658 0.098 Uiso 0.6 1 calc R U P A 1
C34 C 0.4738(11) -0.063(3) 0.2209(12) 0.082(3) Uani 0.6 1 d . . P A 1
H34 H 0.4683 -0.1532 0.1966 0.098 Uiso 0.6 1 calc R U P A 1
C35 C 0.5268(12) -0.027(3) 0.2689(13) 0.082(3) Uani 0.6 1 d . . P A 1
H35 H 0.5690 -0.0803 0.2862 0.098 Uiso 0.6 1 calc R U P A 1
C36 C 0.5209(11) 0.101(3) 0.2955(12) 0.082(3) Uani 0.6 1 d . . P A 1
H36 H 0.5554 0.1631 0.3306 0.098 Uiso 0.6 1 calc R U P A 1
C32' C 0.4486(15) 0.048(3) 0.3033(18) 0.071(3) Uani 0.4 1 d . . P A 2
H32' H 0.3996 0.0621 0.2747 0.085 Uiso 0.4 1 calc R U P A 2
C33' C 0.4689(15) -0.021(3) 0.276(2) 0.071(3) Uani 0.4 1 d . . P A 2
H33' H 0.4448 -0.0597 0.2264 0.085 Uiso 0.4 1 calc R U P A 2
C34' C 0.5360(14) -0.007(3) 0.3161(19) 0.071(3) Uani 0.4 1 d . . P A 2
H34' H 0.5737 -0.0553 0.3129 0.085 Uiso 0.4 1 calc R U P A 2
C35' C 0.5346(14) 0.077(3) 0.3690(18) 0.071(3) Uani 0.4 1 d . . P A 2
H35' H 0.5742 0.0910 0.4169 0.085 Uiso 0.4 1 calc R U P A 2
C36' C 0.4742(13) 0.132(3) 0.3531(17) 0.071(3) Uani 0.4 1 d . . P A 2
H36' H 0.4577 0.2090 0.3721 0.085 Uiso 0.4 1 calc R U P A 2
C37 C 0.3792(8) 0.8794(14) 0.0305(8) 0.074(4) Uani 1 1 d . . . . .
C38 C 0.4342(8) 0.912(2) 0.0174(10) 0.150(10) Uani 1 1 d . . . . .
H38A H 0.4253 0.9968 -0.0101 0.225 Uiso 1 1 calc R U . . .
H38B H 0.4414 0.8391 -0.0106 0.225 Uiso 1 1 calc R U . . .
H38C H 0.4739 0.9227 0.0638 0.225 Uiso 1 1 calc R U . . .
B1 B 0.3452(8) 0.4079(17) 0.3229(9) 0.066(4) Uani 1 1 d . . . . .
B2 B 0.0193(7) 0.3009(13) 0.1089(9) 0.055(4) Uani 1 1 d . . . . .
F1 F 0.3295(6) 0.5301(12) 0.3390(6) 0.147(5) Uani 1 1 d . . . . .
F2 F 0.2940(6) 0.3248(16) 0.3094(5) 0.181(6) Uani 1 1 d . . . . .
F3 F 0.3521(4) 0.4095(9) 0.2611(4) 0.100(3) Uani 1 1 d . . . . .
F4 F 0.4000(4) 0.3631(9) 0.3817(4) 0.092(2) Uani 1 1 d . . . . .
F5 F -0.0027(5) 0.4152(9) 0.0617(6) 0.044(3) Uani 0.55 1 d . . P B 1
F6 F 0.0651(13) 0.352(2) 0.1733(14) 0.160(8) Uani 0.55 1 d . . P C 1
F7 F -0.0309(9) 0.248(2) 0.1168(14) 0.125(7) Uani 0.55 1 d . . P C 1
F8 F 0.0437(16) 0.213(2) 0.0803(12) 0.114(8) Uani 0.55 1 d . . P C 1
F5' F 0.0762(12) 0.300(4) 0.106(2) 0.133(11) Uani 0.45 1 d . . P C 2
F6' F -0.0098(15) 0.386(3) 0.1278(16) 0.160(8) Uani 0.45 1 d . . P C 2
F7' F 0.0488(11) 0.222(2) 0.1798(9) 0.108(7) Uani 0.45 1 d . . P C 2
F8' F -0.0204(12) 0.2038(18) 0.0646(10) 0.078(5) Uani 0.45 1 d . . P C 2
S1 S 0.14721(10) -0.0548(2) 0.14305(11) 0.0258(5) Uani 1 1 d . . . . .
S2 S 0.15825(11) -0.3227(2) 0.25644(12) 0.0292(5) Uani 1 1 d . . . . .
Fe1 Fe 0.23134(6) 0.16058(12) 0.46640(7) 0.0254(3) Uani 1 1 d . . . . .
Fe2 Fe 0.09076(6) -0.15783(12) 0.19268(6) 0.0235(3) Uani 1 1 d . . . . .
Fe3 Fe 0.19223(6) -0.25726(12) 0.17627(6) 0.0251(3) Uani 1 1 d . . . . .
Fe4 Fe 0.46183(12) -0.0411(3) 0.31062(16) 0.0414(6) Uani 0.6 1 d . . P A 1
Fe4' Fe 0.46541(18) -0.0758(4) 0.3516(2) 0.0414(6) Uani 0.4 1 d . . P A 2
N1 N 0.1358(3) 0.0370(7) 0.3176(4) 0.0282(17) Uani 1 1 d . . . . .
N2 N 0.3243(4) -0.1581(9) 0.2886(5) 0.049(2) Uani 1 1 d . . . . .
N3 N 0.3368(8) 0.8578(14) 0.0423(9) 0.116(5) Uani 1 1 d . . . . .

loop_
_atom_site_aniso_label
_atom_site_aniso_U_11
_atom_site_aniso_U_22
_atom_site_aniso_U_33
_atom_site_aniso_U_23
_atom_site_aniso_U_13
_atom_site_aniso_U_12
C1 0.024(5) 0.055(7) 0.066(8) 0.008(6) 0.020(5) 0.010(5)
C2 0.024(6) 0.098(10) 0.056(7) -0.023(7) 0.024(5) 0.000(6)
C3 0.024(6) 0.095(9) 0.046(7) 0.013(6) 0.020(5) -0.018(6)
C4 0.025(5) 0.058(7) 0.045(6) -0.001(5) 0.009(5) -0.014(5)
C5 0.023(5) 0.063(7) 0.036(6) 0.005(5) 0.012(5) 0.003(5)
C6 0.039(6) 0.026(5) 0.038(6) 0.001(4) 0.013(5) 0.000(4)
C7 0.024(5) 0.037(5) 0.034(6) -0.011(4) 0.002(4) 0.011(4)
C8 0.022(5) 0.048(6) 0.029(5) -0.006(4) 0.017(4) 0.003(4)
C9 0.017(4) 0.036(5) 0.023(5) -0.005(4) 0.008(4) -0.004(4)
C10 0.022(5) 0.033(5) 0.027(5) -0.004(4) 0.010(4) 0.004(4)
C11 0.024(5) 0.029(5) 0.024(5) 0.006(4) 0.014(4) 0.004(4)
C12 0.009(5) 0.069(8) 0.061(8) 0.024(6) -0.003(5) -0.004(5)
C13 0.019(4) 0.081(6) 0.059(6) -0.021(4) 0.016(4) -0.010(4)
C14 0.019(4) 0.081(6) 0.059(6) -0.021(4) 0.016(4) -0.010(4)
C15 0.019(5) 0.044(6) 0.076(9) -0.001(6) 0.008(5) -0.016(4)
C16 0.019(5) 0.083(9) 0.037(6) -0.023(6) 0.010(5) -0.009(5)
C17 0.026(5) 0.029(5) 0.039(6) 0.000(4) 0.009(4) -0.003(4)
C18 0.040(6) 0.049(6) 0.042(6) 0.009(5) 0.015(5) -0.010(5)
C19 0.051(7) 0.044(6) 0.021(5) 0.002(4) 0.009(5) 0.019(5)
C20 0.112(11) 0.059(8) 0.034(6) 0.004(5) 0.036(7) 0.005(7)
C21 0.052(7) 0.052(6) 0.029(6) -0.019(5) 0.020(5) 0.005(5)
C22 0.052(7) 0.054(7) 0.054(7) -0.038(6) 0.037(6) -0.013(5)
C23 0.051(5) 0.047(5) 0.048(5) -0.018(4) 0.032(4) 0.009(3)
C24 0.051(5) 0.047(5) 0.048(5) -0.018(4) 0.032(4) 0.009(3)
C25 0.062(7) 0.051(6) 0.046(6) -0.017(5) 0.046(6) -0.006(5)
C26 0.030(6) 0.037(5) 0.036(6) -0.005(4) 0.014(5) 0.003(4)
C27 0.055(4) 0.147(9) 0.052(5) 0.030(5) 0.032(4) -0.009(5)
C28 0.055(4) 0.147(9) 0.052(5) 0.030(5) 0.032(4) -0.009(5)
C29 0.055(4) 0.147(9) 0.052(5) 0.030(5) 0.032(4) -0.009(5)
C30 0.055(4) 0.147(9) 0.052(5) 0.030(5) 0.032(4) -0.009(5)
C31 0.055(4) 0.147(9) 0.052(5) 0.030(5) 0.032(4) -0.009(5)
C27' 0.028(5) 0.087(8) 0.085(9) -0.037(6) 0.013(5) -0.004(5)
C28' 0.028(5) 0.087(8) 0.085(9) -0.037(6) 0.013(5) -0.004(5)
C29' 0.028(5) 0.087(8) 0.085(9) -0.037(6) 0.013(5) -0.004(5)
C30' 0.028(5) 0.087(8) 0.085(9) -0.037(6) 0.013(5) -0.004(5)
C31' 0.028(5) 0.087(8) 0.085(9) -0.037(6) 0.013(5) -0.004(5)
C32 0.055(4) 0.147(9) 0.052(5) 0.030(5) 0.032(4) -0.009(5)
C33 0.055(4) 0.147(9) 0.052(5) 0.030(5) 0.032(4) -0.009(5)
C34 0.055(4) 0.147(9) 0.052(5) 0.030(5) 0.032(4) -0.009(5)
C35 0.055(4) 0.147(9) 0.052(5) 0.030(5) 0.032(4) -0.009(5)
C36 0.055(4) 0.147(9) 0.052(5) 0.030(5) 0.032(4) -0.009(5)
C32' 0.028(5) 0.087(8) 0.085(9) -0.037(6) 0.013(5) -0.004(5)
C33' 0.028(5) 0.087(8) 0.085(9) -0.037(6) 0.013(5) -0.004(5)
C34' 0.028(5) 0.087(8) 0.085(9) -0.037(6) 0.013(5) -0.004(5)
C35' 0.028(5) 0.087(8) 0.085(9) -0.037(6) 0.013(5) -0.004(5)
C36' 0.028(5) 0.087(8) 0.085(9) -0.037(6) 0.013(5) -0.004(5)
C37 0.078(10) 0.078(9) 0.071(9) -0.004(7) 0.038(8) -0.027(8)
C38 0.064(11) 0.27(3) 0.119(15) 0.088(17) 0.047(11) -0.001(14)
B1 0.057(10) 0.085(11) 0.067(11) 0.032(9) 0.037(9) 0.013(8)
B2 0.046(8) 0.036(7) 0.086(11) -0.030(8) 0.032(8) -0.010(6)
F1 0.149(9) 0.152(9) 0.118(8) -0.016(7) 0.040(7) 0.091(8)
F2 0.172(11) 0.300(17) 0.064(6) -0.007(8) 0.045(7) -0.137(11)
F3 0.111(7) 0.134(7) 0.076(6) 0.028(5) 0.062(5) 0.038(6)
F4 0.086(6) 0.107(6) 0.072(5) 0.020(5) 0.025(5) 0.023(5)
F5 0.051(7) 0.019(5) 0.051(7) 0.009(5) 0.014(5) -0.001(4)
F6 0.162(16) 0.093(11) 0.144(17) -0.020(11) -0.004(13) 0.014(12)
F7 0.088(13) 0.147(18) 0.17(2) 0.069(16) 0.085(14) 0.001(11)
F8 0.20(3) 0.069(12) 0.106(16) 0.014(11) 0.092(19) 0.057(14)
F5' 0.083(17) 0.14(3) 0.19(3) 0.04(2) 0.083(19) -0.004(17)
F6' 0.162(16) 0.093(11) 0.144(17) -0.020(11) -0.004(13) 0.014(12)
F7' 0.124(17) 0.137(18) 0.044(11) -0.006(11) 0.020(11) 0.047(14)
F8' 0.072(13) 0.076(12) 0.061(12) 0.017(9) 0.005(11) -0.014(10)
S1 0.0218(11) 0.0318(12) 0.0232(11) 0.0002(9) 0.0095(10) -0.0028(9)
S2 0.0360(13) 0.0288(12) 0.0264(12) -0.0015(9) 0.0173(11) 0.0011(10)
Fe1 0.0205(7) 0.0314(7) 0.0260(7) -0.0027(5) 0.0118(6) -0.0048(5)
Fe2 0.0195(7) 0.0303(7) 0.0205(7) -0.0053(5) 0.0089(5) -0.0037(5)
Fe3 0.0242(7) 0.0306(7) 0.0225(7) -0.0072(5) 0.0122(6) -0.0013(5)
Fe4 0.0264(10) 0.0697(17) 0.0371(17) 0.0069(14) 0.0223(13) -0.0033(10)
Fe4' 0.0264(10) 0.0697(17) 0.0371(17) 0.0069(14) 0.0223(13) -0.0033(10)
N1 0.027(4) 0.030(4) 0.024(4) -0.004(3) 0.008(3) 0.001(3)
N2 0.019(5) 0.066(6) 0.048(6) -0.020(5) 0.001(4) 0.001(4)
N3 0.117(12) 0.107(11) 0.158(15) 0.005(10) 0.091(12) -0.022(9)

loop_
_atom_type_symbol
_atom_type_description
_atom_type_scat_dispersion_real
_atom_type_scat_dispersion_imag
_atom_type_scat_source
C C 0.0033 0.0016 'International Tables Vol C Tables 4.2.6.8 and 6.1.1.4'
H H 0.0000 0.0000 'International Tables Vol C Tables 4.2.6.8 and 6.1.1.4'
B B 0.0013 0.0007 'International Tables Vol C Tables 4.2.6.8 and 6.1.1.4'
F F 0.0171 0.0103 'International Tables Vol C Tables 4.2.6.8 and 6.1.1.4'
S S 0.1246 0.1234 'International Tables Vol C Tables 4.2.6.8 and 6.1.1.4'
Fe Fe 0.3463 0.8444 'International Tables Vol C Tables 4.2.6.8 and 6.1.1.4'
N N 0.0061 0.0033 'International Tables Vol C Tables 4.2.6.8 and 6.1.1.4'

loop_
_geom_angle_atom_site_label_1
_geom_angle_atom_site_label_2
_geom_angle_atom_site_label_3
_geom_angle
_geom_angle_site_symmetry_1
_geom_angle_site_symmetry_3
_geom_angle_publ_flag
C5 C1 C2 109.3(10) . . ?
C5 C1 Fe1 70.2(6) . . ?
C2 C1 Fe1 70.4(6) . . ?
C5 C1 H1 125.4 . . ?
C2 C1 H1 125.4 . . ?
Fe1 C1 H1 125.4 . . ?
C1 C2 C3 107.4(10) . . ?
C1 C2 Fe1 69.5(5) . . ?
C3 C2 Fe1 69.7(6) . . ?
C1 C2 H2 126.3 . . ?
C3 C2 H2 126.3 . . ?
Fe1 C2 H2 126.3 . . ?
C2 C3 C4 107.2(9) . . ?
C2 C3 Fe1 69.9(5) . . ?
C4 C3 Fe1 69.2(5) . . ?
C2 C3 H3 126.4 . . ?
C4 C3 H3 126.4 . . ?
Fe1 C3 H3 126.4 . . ?
C5 C4 C3 108.6(10) . . ?
C5 C4 Fe1 70.3(6) . . ?
C3 C4 Fe1 70.0(6) . . ?
C5 C4 H4 125.7 . . ?
C3 C4 H4 125.7 . . ?
Fe1 C4 H4 125.7 . . ?
C1 C5 C4 107.6(9) . . ?
C1 C5 Fe1 69.7(6) . . ?
C4 C5 Fe1 69.7(6) . . ?
C1 C5 H5 126.2 . . ?
C4 C5 H5 126.2 . . ?
Fe1 C5 H5 126.2 . . ?
C7 C6 C10 104.8(8) . . ?
C7 C6 Fe1 69.2(5) . . ?
C10 C6 Fe1 68.4(5) . . ?
C7 C6 H6 127.6 . . ?
C10 C6 H6 127.6 . . ?
Fe1 C6 H6 127.6 . . ?
C8 C7 C6 110.0(8) . . ?
C8 C7 Fe1 70.5(5) . . ?
C6 C7 Fe1 70.2(5) . . ?
C8 C7 H7 125.0 . . ?
C6 C7 H7 125.0 . . ?
Fe1 C7 H7 125.0 . . ?
C9 C8 C7 108.4(8) . . ?
C9 C8 Fe1 69.8(5) . . ?
C7 C8 Fe1 69.2(5) . . ?
C9 C8 H8 125.8 . . ?
C7 C8 H8 125.8 . . ?
Fe1 C8 H8 125.8 . . ?
C8 C9 C10 107.3(8) . . ?
C8 C9 Fe1 70.3(5) . . ?
C10 C9 Fe1 68.9(5) . . ?
C8 C9 H9 126.4 . . ?
C10 C9 H9 126.4 . . ?
Fe1 C9 H9 126.4 . . ?
N1 C10 C9 124.8(8) . . ?
N1 C10 C6 125.5(8) . . ?
C9 C10 C6 109.5(8) . . ?
N1 C10 Fe1 129.2(6) . . ?
C9 C10 Fe1 70.4(5) . . ?
C6 C10 Fe1 70.2(5) . . ?
N1 C11 Fe2 175.2(7) . . ?
C13 C12 C16 109.9(10) . . ?
C13 C12 Fe2 70.2(6) . . ?
C16 C12 Fe2 71.7(6) . . ?
C13 C12 H12 125.1 . . ?
C16 C12 H12 125.1 . . ?
Fe2 C12 H12 125.1 . . ?
C12 C13 C14 107.5(11) . . ?
C12 C13 Fe2 72.0(6) . . ?
C14 C13 Fe2 69.5(6) . . ?
C12 C13 H13 126.2 . . ?
C14 C13 H13 126.2 . . ?
Fe2 C13 H13 126.2 . . ?
C15 C14 C13 107.1(11) . . ?
C15 C14 Fe2 71.7(6) . . ?
C13 C14 Fe2 71.4(6) . . ?
C15 C14 H14 126.3 . . ?
C13 C14 H14 126.3 . . ?
Fe2 C14 H14 126.3 . . ?
C16 C15 C14 109.4(10) . . ?
C16 C15 Fe2 72.5(6) . . ?
C14 C15 Fe2 69.3(6) . . ?
C16 C15 H15 125.3 . . ?
C14 C15 H15 125.3 . . ?
Fe2 C15 H15 125.3 . . ?
C15 C16 C12 106.1(10) . . ?
C15 C16 Fe2 69.6(6) . . ?
C12 C16 Fe2 70.0(6) . . ?
C15 C16 H16 126.9 . . ?
C12 C16 H16 126.9 . . ?
Fe2 C16 H16 126.9 . . ?
C18 C17 S1 108.6(7) . . ?
C18 C17 H17A 110.0 . . ?
S1 C17 H17A 110.0 . . ?
C18 C17 H17B 110.0 . . ?
S1 C17 H17B 110.0 . . ?
H17A C17 H17B 108.3 . . ?
C17 C18 H18A 109.5 . . ?
C17 C18 H18B 109.5 . . ?
H18A C18 H18B 109.5 . . ?
C17 C18 H18C 109.5 . . ?
H18A C18 H18C 109.5 . . ?
H18B C18 H18C 109.5 . . ?
C20 C19 S2 108.5(8) . . ?
C20 C19 H19A 110.0 . . ?
S2 C19 H19A 110.0 . . ?
C20 C19 H19B 110.0 . . ?
S2 C19 H19B 110.0 . . ?
H19A C19 H19B 108.4 . . ?
C19 C20 H20A 109.5 . . ?
C19 C20 H20B 109.5 . . ?
H20A C20 H20B 109.5 . . ?
C19 C20 H20C 109.5 . . ?
H20A C20 H20C 109.5 . . ?
H20B C20 H20C 109.5 . . ?
C25 C21 C22 106.3(10) . . ?
C25 C21 Fe3 68.7(5) . . ?
C22 C21 Fe3 71.1(6) . . ?
C25 C21 H21 126.8 . . ?
C22 C21 H21 126.8 . . ?
Fe3 C21 H21 126.8 . . ?
C23 C22 C21 108.3(10) . . ?
C23 C22 Fe3 70.1(6) . . ?
C21 C22 Fe3 69.9(5) . . ?
C23 C22 H22 125.9 . . ?
C21 C22 H22 125.9 . . ?
Fe3 C22 H22 125.9 . . ?
C24 C23 C22 108.4(10) . . ?
C24 C23 Fe3 69.8(6) . . ?
C22 C23 Fe3 71.5(6) . . ?
C24 C23 H23 125.8 . . ?
C22 C23 H23 125.8 . . ?
Fe3 C23 H23 125.8 . . ?
C23 C24 C25 108.3(10) . . ?
C23 C24 Fe3 71.8(5) . . ?
C25 C24 Fe3 69.7(5) . . ?
C23 C24 H24 125.8 . . ?
C25 C24 H24 125.8 . . ?
Fe3 C24 H24 125.8 . . ?
C24 C25 C21 108.7(9) . . ?
C24 C25 Fe3 71.1(5) . . ?
C21 C25 Fe3 72.0(5) . . ?
C24 C25 H25 125.6 . . ?
C21 C25 H25 125.6 . . ?
Fe3 C25 H25 125.6 . . ?
N2 C26 Fe3 173.2(9) . . ?
C31 C27 C28 112(2) . . ?
C31 C27 N2 127(3) . . ?
C28 C27 N2 120(3) . . ?
C31 C27 Fe4 70.2(13) . . ?
C28 C27 Fe4 71.3(13) . . ?
N2 C27 Fe4 133.1(14) . . ?
C27 C28 C29 101(3) . . ?
C27 C28 Fe4 67.2(14) . . ?
C29 C28 Fe4 67.2(13) . . ?
C27 C28 H28 129.4 . . ?
C29 C28 H28 129.4 . . ?
Fe4 C28 H28 129.4 . . ?
C30 C29 C28 109(3) . . ?
C30 C29 Fe4 70.1(15) . . ?
C28 C29 Fe4 69.3(12) . . ?
C30 C29 H29 125.6 . . ?
C28 C29 H29 125.6 . . ?
Fe4 C29 H29 125.6 . . ?
C29 C30 C31 116(3) . . ?
C29 C30 Fe4 73.1(15) . . ?
C31 C30 Fe4 70.8(12) . . ?
C29 C30 H30 122.0 . . ?
C31 C30 H30 122.0 . . ?
Fe4 C30 H30 122.0 . . ?
C27 C31 C30 102(3) . . ?
C27 C31 Fe4 68.2(13) . . ?
C30 C31 Fe4 68.1(13) . . ?
C27 C31 H31 128.9 . . ?
C30 C31 H31 128.9 . . ?
Fe4 C31 H31 128.9 . . ?
C31' C27' C28' 111(3) . . ?
C31' C27' N2 133(3) . . ?
C28' C27' N2 116(3) . . ?
C31' C27' Fe4' 74.5(18) . . ?
C28' C27' Fe4' 67.5(16) . . ?
N2 C27' Fe4' 121(2) . . ?
C27' C28' C29' 104(3) . . ?
C27' C28' Fe4' 66.8(15) . . ?
C29' C28' Fe4' 70.2(17) . . ?
C27' C28' H28' 128.1 . . ?
C29' C28' H28' 128.1 . . ?
Fe4' C28' H28' 128.1 . . ?
C30' C29' C28' 109(3) . . ?
C30' C29' Fe4' 70.6(18) . . ?
C28' C29' Fe4' 66.4(16) . . ?
C30' C29' H29' 125.6 . . ?
C28' C29' H29' 125.6 . . ?
Fe4' C29' H29' 125.6 . . ?
C31' C30' C29' 108(3) . . ?
C31' C30' Fe4' 69.4(19) . . ?
C29' C30' Fe4' 67.3(19) . . ?
C31' C30' H30' 125.8 . . ?
C29' C30' H30' 125.8 . . ?
Fe4' C30' H30' 125.8 . . ?
C27' C31' C30' 108(3) . . ?
C27' C31' Fe4' 65.5(18) . . ?
C30' C31' Fe4' 68.9(18) . . ?
C27' C31' H31' 125.8 . . ?
C30' C31' H31' 125.8 . . ?
Fe4' C31' H31' 125.8 . . ?
C33 C32 C36 107(3) . . ?
C33 C32 Fe4 72.9(15) . . ?
C36 C32 Fe4 68.1(12) . . ?
C33 C32 H32 126.6 . . ?
C36 C32 H32 126.6 . . ?
Fe4 C32 H32 126.6 . . ?
C32 C33 C34 108(3) . . ?
C32 C33 Fe4 70.5(13) . . ?
C34 C33 Fe4 68.9(12) . . ?
C32 C33 H33 125.9 . . ?
C34 C33 H33 126.0 . . ?
Fe4 C33 H33 125.9 . . ?
C35 C34 C33 117(3) . . ?
C35 C34 Fe4 72.7(15) . . ?
C33 C34 Fe4 73.8(14) . . ?
C35 C34 H34 121.5 . . ?
C33 C34 H34 121.5 . . ?
Fe4 C34 H34 121.5 . . ?
C34 C35 C36 110(3) . . ?
C34 C35 Fe4 72.0(13) . . ?
C36 C35 Fe4 71.4(13) . . ?
C34 C35 H35 124.8 . . ?
C36 C35 H35 124.7 . . ?
Fe4 C35 H35 124.8 . . ?
C35 C36 C32 98(2) . . ?
C35 C36 Fe4 68.0(14) . . ?
C32 C36 Fe4 66.5(11) . . ?
C35 C36 H36 131.0 . . ?
C32 C36 H36 131.0 . . ?
Fe4 C36 H36 131.0 . . ?
C36' C32' C33' 133(3) . . ?
C36' C32' Fe4' 96(2) . . ?
C33' C32' Fe4' 78(2) . . ?
C36' C32' H32' 112.4 . . ?
C33' C32' H32' 112.4 . . ?
Fe4' C32' H32' 112.4 . . ?
C34' C33' C32' 103(3) . . ?
C34' C33' Fe4' 88(2) . . ?
C32' C33' Fe4' 62(2) . . ?
C34' C33' H33' 126.9 . . ?
C32' C33' H33' 126.9 . . ?
Fe4' C33' H33' 126.9 . . ?
C35' C34' C33' 97(3) . . ?
C35' C34' Fe4' 68.8(18) . . ?
C33' C34' Fe4' 51.8(17) . . ?
C35' C34' H34' 131.1 . . ?
C33' C34' H34' 131.1 . . ?
Fe4' C34' H34' 131.1 . . ?
C34' C35' C36' 115(3) . . ?
C34' C35' Fe4' 72.9(18) . . ?
C36' C35' Fe4' 69.9(18) . . ?
C34' C35' H35' 122.4 . . ?
C36' C35' H35' 122.4 . . ?
Fe4' C35' H35' 122.4 . . ?
C32' C36' C35' 89(3) . . ?
C32' C36' Fe4' 47.1(17) . . ?
C35' C36' Fe4' 71.8(19) . . ?
C32' C36' H36' 135.5 . . ?
C35' C36' H36' 135.5 . . ?
Fe4' C36' H36' 135.5 . . ?
N3 C37 C38 178(2) . . ?
C37 C38 H38A 109.5 . . ?
C37 C38 H38B 109.5 . . ?
H38A C38 H38B 109.5 . . ?
C37 C38 H38C 109.5 . . ?
H38A C38 H38C 109.5 . . ?
H38B C38 H38C 109.5 . . ?
F1 B1 F2 107.9(14) . . ?
F1 B1 F3 112.2(12) . . ?
F2 B1 F3 105.2(14) . . ?
F1 B1 F4 107.9(14) . . ?
F2 B1 F4 109.8(12) . . ?
F3 B1 F4 113.7(12) . . ?
F8 B2 F7 110.6(19) . . ?
F6' B2 F5' 134(2) . . ?
F8 B2 F6 114(2) . . ?
F7 B2 F6 110(2) . . ?
F6' B2 F8' 114(2) . . ?
F5' B2 F8' 109(2) . . ?
F6' B2 F7' 96(2) . . ?
F5' B2 F7' 91.6(18) . . ?
F8' B2 F7' 99.0(14) . . ?
C17 S1 Fe2 114.7(3) . . ?
C17 S1 Fe3 113.6(3) . . ?
Fe2 S1 Fe3 73.61(8) . . ?
C19 S2 Fe3 114.7(4) . . ?
C19 S2 Fe2 113.5(3) . . ?
Fe3 S2 Fe2 73.46(8) . . ?
C10 Fe1 C7 67.7(3) . . ?
C10 Fe1 C1 123.4(4) . . ?
C7 Fe1 C1 161.9(4) . . ?
C10 Fe1 C4 162.1(4) . . ?
C7 Fe1 C4 106.3(4) . . ?
C1 Fe1 C4 67.2(4) . . ?
C10 Fe1 C5 157.2(4) . . ?
C7 Fe1 C5 124.3(4) . . ?
C1 Fe1 C5 40.0(4) . . ?
C4 Fe1 C5 40.1(4) . . ?
C10 Fe1 C3 126.0(4) . . ?
C7 Fe1 C3 119.4(5) . . ?
C1 Fe1 C3 67.6(4) . . ?
C4 Fe1 C3 40.7(4) . . ?
C5 Fe1 C3 68.0(4) . . ?
C10 Fe1 C2 109.9(4) . . ?
C7 Fe1 C2 155.2(5) . . ?
C1 Fe1 C2 40.1(4) . . ?
C4 Fe1 C2 67.9(4) . . ?
C5 Fe1 C2 67.8(4) . . ?
C3 Fe1 C2 40.4(5) . . ?
C10 Fe1 C6 41.4(3) . . ?
C7 Fe1 C6 40.6(4) . . ?
C1 Fe1 C6 157.2(4) . . ?
C4 Fe1 C6 123.1(4) . . ?
C5 Fe1 C6 160.0(4) . . ?
C3 Fe1 C6 106.0(4) . . ?
C2 Fe1 C6 120.9(4) . . ?
C10 Fe1 C9 40.7(3) . . ?
C7 Fe1 C9 67.7(4) . . ?
C1 Fe1 C9 110.3(4) . . ?
C4 Fe1 C9 154.6(4) . . ?
C5 Fe1 C9 121.4(4) . . ?
C3 Fe1 C9 163.9(4) . . ?
C2 Fe1 C9 127.7(4) . . ?
C6 Fe1 C9 69.4(4) . . ?
C10 Fe1 C8 67.5(3) . . ?
C7 Fe1 C8 40.2(4) . . ?
C1 Fe1 C8 126.7(4) . . ?
C4 Fe1 C8 119.7(4) . . ?
C5 Fe1 C8 108.0(4) . . ?
C3 Fe1 C8 154.2(5) . . ?
C2 Fe1 C8 163.8(5) . . ?
C6 Fe1 C8 68.6(4) . . ?
C9 Fe1 C8 39.9(3) . . ?
C11 Fe2 C14 93.9(4) . . ?
C11 Fe2 C13 86.6(4) . . ?
C14 Fe2 C13 39.1(4) . . ?
C11 Fe2 C15 131.0(4) . . ?
C14 Fe2 C15 39.0(4) . . ?
C13 Fe2 C15 64.6(4) . . ?
C11 Fe2 C12 116.0(4) . . ?
C14 Fe2 C12 64.2(5) . . ?
C13 Fe2 C12 37.8(4) . . ?
C15 Fe2 C12 63.4(4) . . ?
C11 Fe2 C16 151.2(4) . . ?
C14 Fe2 C16 64.9(4) . . ?
C13 Fe2 C16 64.6(4) . . ?
C15 Fe2 C16 37.9(4) . . ?
C12 Fe2 C16 38.3(4) . . ?
C11 Fe2 S1 92.6(3) . . ?
C14 Fe2 S1 152.7(4) . . ?
C13 Fe2 S1 115.1(3) . . ?
C15 Fe2 S1 134.7(4) . . ?
C12 Fe2 S1 89.2(3) . . ?
C16 Fe2 S1 98.4(3) . . ?
C11 Fe2 S2 93.3(3) . . ?
C14 Fe2 S2 102.7(4) . . ?
C13 Fe2 S2 141.6(3) . . ?
C15 Fe2 S2 87.7(3) . . ?
C12 Fe2 S2 147.8(3) . . ?
C16 Fe2 S2 109.7(3) . . ?
S1 Fe2 S2 103.30(9) . . ?
C11 Fe2 Fe3 109.8(3) . . ?
C14 Fe2 Fe3 145.8(3) . . ?
C13 Fe2 Fe3 159.0(3) . . ?
C15 Fe2 Fe3 109.5(3) . . ?
C12 Fe2 Fe3 121.2(3) . . ?
C16 Fe2 Fe3 98.1(3) . . ?
S1 Fe2 Fe3 53.25(7) . . ?
S2 Fe2 Fe3 53.12(7) . . ?
C26 Fe3 C25 97.5(4) . . ?
C26 Fe3 C24 84.1(4) . . ?
C25 Fe3 C24 39.2(4) . . ?
C26 Fe3 C23 109.6(4) . . ?
C25 Fe3 C23 65.0(4) . . ?
C24 Fe3 C23 38.4(4) . . ?
C26 Fe3 C21 136.1(4) . . ?
C25 Fe3 C21 39.3(4) . . ?
C24 Fe3 C21 65.6(4) . . ?
C23 Fe3 C21 65.3(4) . . ?
C26 Fe3 C22 147.0(4) . . ?
C25 Fe3 C22 65.1(4) . . ?
C24 Fe3 C22 64.5(4) . . ?
C23 Fe3 C22 38.4(4) . . ?
C21 Fe3 C22 39.0(4) . . ?
C26 Fe3 S2 92.5(3) . . ?
C25 Fe3 S2 154.7(3) . . ?
C24 Fe3 S2 119.8(3) . . ?
C23 Fe3 S2 89.7(3) . . ?
C21 Fe3 S2 129.6(3) . . ?
C22 Fe3 S2 94.5(3) . . ?
C26 Fe3 S1 94.4(3) . . ?
C25 Fe3 S1 98.9(3) . . ?
C24 Fe3 S1 136.7(3) . . ?
C23 Fe3 S1 152.2(3) . . ?
C21 Fe3 S1 87.8(3) . . ?
C22 Fe3 S1 115.1(3) . . ?
S2 Fe3 S1 103.48(9) . . ?
C26 Fe3 Fe2 110.7(3) . . ?
C25 Fe3 Fe2 140.5(3) . . ?
C24 Fe3 Fe2 163.0(3) . . ?
C23 Fe3 Fe2 125.3(3) . . ?
C21 Fe3 Fe2 105.5(3) . . ?
C22 Fe3 Fe2 99.2(3) . . ?
S2 Fe3 Fe2 53.42(7) . . ?
S1 Fe3 Fe2 53.14(6) . . ?
C35 Fe4 C27 158.5(14) . . ?
C35 Fe4 C30 126.5(9) . . ?
C27 Fe4 C30 67.1(10) . . ?
C35 Fe4 C32 67.8(10) . . ?
C27 Fe4 C32 121.7(10) . . ?
C30 Fe4 C32 122.5(12) . . ?
C35 Fe4 C29 111.1(10) . . ?
C27 Fe4 C29 68.8(9) . . ?
C30 Fe4 C29 36.8(10) . . ?
C32 Fe4 C29 155.3(12) . . ?
C35 Fe4 C33 63.6(9) . . ?
C27 Fe4 C33 111.2(9) . . ?
C30 Fe4 C33 156.5(12) . . ?
C32 Fe4 C33 36.6(9) . . ?
C29 Fe4 C33 166.6(12) . . ?
C35 Fe4 C28 123.2(12) . . ?
C27 Fe4 C28 41.4(12) . . ?
C30 Fe4 C28 68.0(11) . . ?
C32 Fe4 C28 158.6(10) . . ?
C29 Fe4 C28 43.4(10) . . ?
C33 Fe4 C28 127.5(11) . . ?
C35 Fe4 C31 159.7(12) . . ?
C27 Fe4 C31 41.5(11) . . ?
C30 Fe4 C31 41.1(8) . . ?
C32 Fe4 C31 104.0(10) . . ?
C29 Fe4 C31 68.1(10) . . ?
C33 Fe4 C31 121.5(9) . . ?
C28 Fe4 C31 71.2(11) . . ?
C35 Fe4 C34 35.3(8) . . ?
C27 Fe4 C34 128.1(11) . . ?
C30 Fe4 C34 160.9(9) . . ?
C32 Fe4 C34 62.5(11) . . ?
C29 Fe4 C34 131.5(11) . . ?
C33 Fe4 C34 37.3(9) . . ?
C28 Fe4 C34 114.3(11) . . ?
C31 Fe4 C34 157.7(9) . . ?
C35 Fe4 C36 40.6(10) . . ?
C27 Fe4 C36 159.8(13) . . ?
C30 Fe4 C36 105.0(10) . . ?
C32 Fe4 C36 45.4(9) . . ?
C29 Fe4 C36 116.8(9) . . ?
C33 Fe4 C36 68.2(9) . . ?
C28 Fe4 C36 155.0(11) . . ?
C31 Fe4 C36 120.3(11) . . ?
C34 Fe4 C36 64.4(11) . . ?
C33' Fe4' C32' 40.0(16) . . ?
C33' Fe4' C29' 124.1(15) . . ?
C32' Fe4' C29' 163.9(16) . . ?
C33' Fe4' C28' 105.4(17) . . ?
C32' Fe4' C28' 132.5(17) . . ?
C29' Fe4' C28' 43.3(15) . . ?
C33' Fe4' C27' 122.5(16) . . ?
C32' Fe4' C27' 116.1(16) . . ?
C29' Fe4' C27' 72.7(13) . . ?
C28' Fe4' C27' 45.7(15) . . ?
C33' Fe4' C31' 156.6(14) . . ?
C32' Fe4' C31' 124.5(15) . . ?
C29' Fe4' C31' 71.1(13) . . ?
C28' Fe4' C31' 72.9(14) . . ?
C27' Fe4' C31' 40.0(13) . . ?
C33' Fe4' C36' 69.4(15) . . ?
C32' Fe4' C36' 36.8(14) . . ?
C29' Fe4' C36' 149.4(12) . . ?
C28' Fe4' C36' 167.1(15) . . ?
C27' Fe4' C36' 126.3(13) . . ?
C31' Fe4' C36' 107.0(13) . . ?
C33' Fe4' C35' 65.5(14) . . ?
C32' Fe4' C35' 58.3(15) . . ?
C29' Fe4' C35' 117.3(12) . . ?
C28' Fe4' C35' 151.3(14) . . ?
C27' Fe4' C35' 162.4(13) . . ?
C31' Fe4' C35' 126.6(12) . . ?
C36' Fe4' C35' 38.4(11) . . ?
C33' Fe4' C30' 161.3(13) . . ?
C32' Fe4' C30' 151.9(15) . . ?
C29' Fe4' C30' 42.1(12) . . ?
C28' Fe4' C30' 72.6(14) . . ?
C27' Fe4' C30' 70.0(14) . . ?
C31' Fe4' C30' 41.6(11) . . ?
C36' Fe4' C30' 116.2(13) . . ?
C35' Fe4' C30' 107.0(13) . . ?
C33' Fe4' C34' 39.8(14) . . ?
C32' Fe4' C34' 61.6(15) . . ?
C29' Fe4' C34' 104.8(13) . . ?
C28' Fe4' C34' 117.2(14) . . ?
C27' Fe4' C34' 157.5(15) . . ?
C31' Fe4' C34' 161.6(12) . . ?
C36' Fe4' C34' 66.9(12) . . ?
C35' Fe4' C34' 38.3(11) . . ?
C30' Fe4' C34' 123.7(12) . . ?
C11 N1 C10 172.0(9) . . ?
C26 N2 C27 173.4(14) . . ?
C26 N2 C27' 156.1(15) . . ?

loop_
_geom_bond_atom_site_label_1
_geom_bond_atom_site_label_2
_geom_bond_distance
_geom_bond_site_symmetry_2
_geom_bond_publ_flag
C1 C5 1.399(14) . ?
C1 C2 1.404(15) . ?
C1 Fe1 2.040(10) . ?
C1 H1 1.0000 . ?
C2 C3 1.417(16) . ?
C2 Fe1 2.052(10) . ?
C2 H2 1.0000 . ?
C3 C4 1.422(15) . ?
C3 Fe1 2.049(9) . ?
C3 H3 1.0000 . ?
C4 C5 1.399(14) . ?
C4 Fe1 2.038(9) . ?
C4 H4 1.0000 . ?
C5 Fe1 2.046(10) . ?
C5 H5 1.0000 . ?
C6 C7 1.417(13) . ?
C6 C10 1.442(12) . ?
C6 Fe1 2.051(9) . ?
C6 H6 1.0000 . ?
C7 C8 1.408(13) . ?
C7 Fe1 2.038(8) . ?
C7 H7 1.0000 . ?
C8 C9 1.400(12) . ?
C8 Fe1 2.055(8) . ?
C8 H8 1.0000 . ?
C9 C10 1.417(11) . ?
C9 Fe1 2.049(8) . ?
C9 H9 1.0000 . ?
C10 N1 1.393(11) . ?
C10 Fe1 2.028(9) . ?
C11 N1 1.143(10) . ?
C11 Fe2 1.862(9) . ?
C12 C13 1.372(15) . ?
C12 C16 1.404(15) . ?
C12 Fe2 2.128(10) . ?
C12 H12 1.0000 . ?
C13 C14 1.402(16) . ?
C13 Fe2 2.105(10) . ?
C13 H13 1.0000 . ?
C14 C15 1.401(15) . ?
C14 Fe2 2.081(10) . ?
C14 H14 1.0000 . ?
C15 C16 1.383(15) . ?
C15 Fe2 2.113(9) . ?
C15 H15 1.0000 . ?
C16 Fe2 2.149(10) . ?
C16 H16 1.0000 . ?
C17 C18 1.520(12) . ?
C17 S1 1.824(9) . ?
C17 H17A 0.9900 . ?
C17 H17B 0.9900 . ?
C18 H18A 0.9800 . ?
C18 H18B 0.9800 . ?
C18 H18C 0.9800 . ?
C19 C20 1.517(15) . ?
C19 S2 1.832(9) . ?
C19 H19A 0.9900 . ?
C19 H19B 0.9900 . ?
C20 H20A 0.9800 . ?
C20 H20B 0.9800 . ?
C20 H20C 0.9800 . ?
C21 C25 1.414(14) . ?
C21 C22 1.424(15) . ?
C21 Fe3 2.125(9) . ?
C21 H21 1.0000 . ?
C22 C23 1.404(15) . ?
C22 Fe3 2.142(9) . ?
C22 H22 1.0000 . ?
C23 C24 1.388(14) . ?
C23 Fe3 2.124(10) . ?
C23 H23 1.0000 . ?
C24 C25 1.401(15) . ?
C24 Fe3 2.098(9) . ?
C24 H24 1.0000 . ?
C25 Fe3 2.080(9) . ?
C25 H25 1.0000 . ?
C26 N2 1.148(11) . ?
C26 Fe3 1.857(10) . ?
C27 C31 1.43(4) . ?
C27 C28 1.44(4) . ?
C27 N2 1.41(3) . ?
C27 Fe4 2.01(2) . ?
C28 C29 1.52(4) . ?
C28 Fe4 2.06(3) . ?
C28 H28 1.0000 . ?
C29 C30 1.27(4) . ?
C29 Fe4 2.03(2) . ?
C29 H29 1.0000 . ?
C30 C31 1.41(3) . ?
C30 Fe4 2.00(2) . ?
C30 H30 1.0000 . ?
C31 Fe4 2.03(2) . ?
C31 H31 1.0000 . ?
C27' C31' 1.34(5) . ?
C27' C28' 1.48(5) . ?
C27' N2 1.48(4) . ?
C27' Fe4' 1.90(3) . ?
C28' C29' 1.43(5) . ?
C28' Fe4' 1.91(3) . ?
C28' H28' 1.0000 . ?
C29' C30' 1.42(4) . ?
C29' Fe4' 1.96(3) . ?
C29' H29' 1.0000 . ?
C30' C31' 1.43(4) . ?
C30' Fe4' 2.00(4) . ?
C30' H30' 1.0000 . ?
C31' Fe4' 2.01(3) . ?
C31' H31' 1.0000 . ?
C32 C33 1.28(3) . ?
C32 C36 1.57(3) . ?
C32 Fe4 2.03(2) . ?
C32 H32 1.0000 . ?
C33 C34 1.30(3) . ?
C33 Fe4 2.054(19) . ?
C33 H33 1.0000 . ?
C34 C35 1.21(3) . ?
C34 Fe4 2.00(2) . ?
C34 H34 1.0000 . ?
C35 C36 1.41(4) . ?
C35 Fe4 2.01(2) . ?
C35 H35 1.0000 . ?
C36 Fe4 2.05(2) . ?
C36 H36 1.0000 . ?
C32' C36' 1.24(4) . ?
C32' C33' 1.10(4) . ?
C32' Fe4' 1.52(3) . ?
C32' H32' 1.0000 . ?
C33' C34' 1.37(4) . ?
C33' Fe4' 1.68(4) . ?
C33' H33' 1.0000 . ?
C34' C35' 1.38(4) . ?
C34' Fe4' 2.14(3) . ?
C34' H34' 1.0000 . ?
C35' C36' 1.36(4) . ?
C35' Fe4' 2.08(3) . ?
C35' H35' 1.0000 . ?
C36' Fe4' 2.06(3) . ?
C36' H36' 1.0000 . ?
C37 N3 1.107(16) . ?
C37 C38 1.416(19) . ?
C38 H38A 0.9800 . ?
C38 H38B 0.9800 . ?
C38 H38C 0.9800 . ?
B1 F1 1.339(18) . ?
B1 F2 1.338(18) . ?
B1 F3 1.352(16) . ?
B1 F4 1.360(16) . ?
B2 F6' 1.23(3) . ?
B2 F8 1.30(2) . ?
B2 F7 1.319(19) . ?
B2 F5' 1.31(3) . ?
B2 F6 1.36(2) . ?
B2 F8' 1.35(2) . ?
B2 F7' 1.52(2) . ?
S1 Fe2 2.204(2) . ?
S1 Fe3 2.207(2) . ?
S2 Fe3 2.205(2) . ?
S2 Fe2 2.213(3) . ?
Fe2 Fe3 2.6424(16) . ?
